data_4069566
loop_
_publ_author_name
'Tsurusaki, Akihiro'
'Sasamori, Takahiro'
'Tokitoh, Norihiro'

_publ_section_title
;
 [4+2] Cycloaddition of 9-Anthryldiphosphene with Electron-Deficient
 Olefins: Transformation of a Diaryldiphosphene to Alkylaryldiphosphenes
;
_journal_issue 13
_journal_name_full Organometallics
_journal_page_first 3604
_journal_paper_doi 10.1021/om900284p
_journal_volume 28
_journal_year 2009
_chemical_formula_moiety 'C48 H78 O3 P2 Si7, 1.5(C6 H6)'
_chemical_formula_sum 'C57 H87 O3 P2 Si7'
_chemical_formula_weight 1078.84
_chemical_name_common compound4a
_chemical_name_systematic
; 
 ? 
;
_space_group_IT_number 2
_symmetry_cell_setting triclinic
_symmetry_Int_Tables_number 2
_symmetry_space_group_name_Hall '-P 1'
_symmetry_space_group_name_H-M 'P -1'
_atom_sites_solution_hydrogens geom
_atom_sites_solution_primary direct
_atom_sites_solution_secondary difmap
_audit_creation_method SHELXL-97
_cell_angle_alpha 74.0631(12)
_cell_angle_beta 79.3447(14)
_cell_angle_gamma 88.6068(15)
_cell_formula_units_Z 2
_cell_length_a 11.7476(3)
_cell_length_b 12.6699(3)
_cell_length_c 22.2004(7)
_cell_measurement_temperature 103(2)
_cell_measurement_theta_max 25.5
_cell_measurement_theta_min 2.40
_cell_volume 3121.32(15)
_computing_cell_refinement CrystalClear
_computing_data_collection CrystalClear
_computing_data_reduction CrystalClear
_computing_structure_refinement 'SHELXL-97 (Sheldrick, 1997)'
_computing_structure_solution 'SHELXS-97 (Sheldrick, 1990)'
_diffrn_ambient_temperature 103(2)
_diffrn_detector_area_resol_mean 7.31
_diffrn_measured_fraction_theta_full 0.977
_diffrn_measured_fraction_theta_max 0.977
_diffrn_measurement_device_type Rigaku_Mercury_CCD
_diffrn_measurement_method 'Omega scans'
_diffrn_radiation_monochromator graphite
_diffrn_radiation_source 'fine-focus sealed tube'
_diffrn_radiation_type MoK\a
_diffrn_radiation_wavelength 0.71069
_diffrn_reflns_av_R_equivalents 0.0639
_diffrn_reflns_av_sigmaI/netI 0.1340
_diffrn_reflns_limit_h_max 14
_diffrn_reflns_limit_h_min -14
_diffrn_reflns_limit_k_max 13
_diffrn_reflns_limit_k_min -15
_diffrn_reflns_limit_l_max 25
_diffrn_reflns_limit_l_min -26
_diffrn_reflns_number 22309
_diffrn_reflns_theta_full 25.50
_diffrn_reflns_theta_max 25.50
_diffrn_reflns_theta_min 2.40
_exptl_absorpt_coefficient_mu 0.243
_exptl_absorpt_correction_T_max 0.9761
_exptl_absorpt_correction_T_min 0.9417
_exptl_absorpt_correction_type multi-scan
_exptl_absorpt_process_details 'Jacobson, R. (1998) Private communication'
_exptl_crystal_colour orange
_exptl_crystal_density_diffrn 1.148
_exptl_crystal_density_method 'not measured'
_exptl_crystal_description prism
_exptl_crystal_F_000 1162
_exptl_crystal_size_max 0.25
_exptl_crystal_size_mid 0.20
_exptl_crystal_size_min 0.10
_refine_diff_density_max 0.703
_refine_diff_density_min -0.476
_refine_diff_density_rms 0.064
_refine_ls_extinction_method none
_refine_ls_goodness_of_fit_ref 1.036
_refine_ls_hydrogen_treatment constr
_refine_ls_matrix_type full
_refine_ls_number_parameters 643
_refine_ls_number_reflns 11366
_refine_ls_number_restraints 0
_refine_ls_restrained_S_all 1.036
_refine_ls_R_factor_all 0.1175
_refine_ls_R_factor_gt 0.0520
_refine_ls_shift/su_max 0.000
_refine_ls_shift/su_mean 0.000
_refine_ls_structure_factor_coef Fsqd
_refine_ls_weighting_details 'calc w=1/[\s^2^(Fo^2^)+(0.0100P)^2^+0.0000P] where P=(Fo^2^+2Fc^2^)/3'
_refine_ls_weighting_scheme calc
_refine_ls_wR_factor_gt 0.0848
_refine_ls_wR_factor_ref 0.0957
_reflns_number_gt 6216
_reflns_number_total 11366
_reflns_threshold_expression >2sigma(I)
_cod_data_source_file om900284p_si_002.cif
_cod_data_source_block compound4a
_cod_database_code 4069566

loop_
_symmetry_equiv_pos_as_xyz
'x, y, z'
'-x, -y, -z'

loop_
_atom_site_label
_atom_site_type_symbol
_atom_site_fract_x
_atom_site_fract_y
_atom_site_fract_z
_atom_site_U_iso_or_equiv
_atom_site_adp_type
_atom_site_occupancy
_atom_site_symmetry_multiplicity
_atom_site_calc_flag
_atom_site_refinement_flags
P1 P 0.24445(8) 0.10014(8) 0.25261(4) 0.0296(3) Uani 1 1 d .
P2 P 0.12670(7) 0.06858(7) 0.20310(4) 0.0234(2) Uani 1 1 d .
C1 C 0.3482(3) 0.2034(3) 0.18974(15) 0.0220(8) Uani 1 1 d .
C2 C 0.4472(3) 0.1473(3) 0.15534(15) 0.0240(8) Uani 1 1 d .
C3 C 0.4608(3) 0.0356(3) 0.16307(16) 0.0302(9) Uani 1 1 d .
H1 H 0.4045 -0.0154 0.1919 0.036 Uiso 1 1 calc R
C4 C 0.5558(3) -0.0015(3) 0.12893(16) 0.0348(10) Uani 1 1 d .
H2 H 0.5657 -0.0782 0.1354 0.042 Uiso 1 1 calc R
C5 C 0.6375(3) 0.0721(3) 0.08497(17) 0.0361(10) Uani 1 1 d .
H3 H 0.7020 0.0458 0.0610 0.043 Uiso 1 1 calc R
C6 C 0.6242(3) 0.1831(3) 0.07650(16) 0.0313(9) Uani 1 1 d .
H4 H 0.6793 0.2336 0.0463 0.038 Uiso 1 1 calc R
C7 C 0.5310(3) 0.2213(3) 0.11180(16) 0.0263(9) Uani 1 1 d .
C8 C 0.5059(3) 0.3402(3) 0.10855(16) 0.0273(9) Uani 1 1 d .
H5 H 0.5688 0.3907 0.0790 0.033 Uiso 1 1 calc R
C9 C 0.4891(3) 0.3529(3) 0.17518(15) 0.0219(8) Uani 1 1 d .
C10 C 0.5438(3) 0.4295(3) 0.19387(16) 0.0268(9) Uani 1 1 d .
H6 H 0.6001 0.4791 0.1639 0.032 Uiso 1 1 calc R
C11 C 0.5169(3) 0.4347(3) 0.25667(17) 0.0324(9) Uani 1 1 d .
H7 H 0.5560 0.4867 0.2700 0.039 Uiso 1 1 calc R
C12 C 0.4337(3) 0.3645(3) 0.29935(16) 0.0307(9) Uani 1 1 d .
H8 H 0.4148 0.3689 0.3421 0.037 Uiso 1 1 calc R
C13 C 0.3769(3) 0.2871(3) 0.28106(16) 0.0250(8) Uani 1 1 d .
H9 H 0.3189 0.2395 0.3110 0.030 Uiso 1 1 calc R
C14 C 0.4048(3) 0.2794(3) 0.21935(15) 0.0223(8) Uani 1 1 d .
C15 C 0.2937(3) 0.2848(3) 0.13514(15) 0.0238(8) Uani 1 1 d .
H10 H 0.2516 0.2425 0.1137 0.029 Uiso 1 1 calc R
C16 C 0.3880(3) 0.3614(2) 0.08573(15) 0.0261(9) Uani 1 1 d .
H11 H 0.3935 0.3485 0.0428 0.031 Uiso 1 1 calc R
C17 C 0.2121(3) 0.3639(3) 0.16134(17) 0.0290(9) Uani 1 1 d .
O1 O 0.12788(19) 0.34623(17) 0.20158(11) 0.0324(6) Uani 1 1 d .
O2 O 0.25021(18) 0.47183(17) 0.13077(10) 0.0280(6) Uani 1 1 d .
C18 C 0.3489(3) 0.4759(3) 0.08431(16) 0.0269(9) Uani 1 1 d .
O3 O 0.39061(19) 0.56161(18) 0.05126(11) 0.0373(7) Uani 1 1 d .
C19 C 0.0208(2) -0.0267(2) 0.26447(14) 0.0158(7) Uani 1 1 d .
C20 C -0.0686(2) 0.0134(2) 0.30297(14) 0.0168(8) Uani 1 1 d .
C21 C -0.1561(2) -0.0595(2) 0.34311(14) 0.0173(8) Uani 1 1 d .
H12 H -0.2155 -0.0318 0.3695 0.021 Uiso 1 1 calc R
C22 C -0.1603(2) -0.1703(2) 0.34624(14) 0.0157(7) Uani 1 1 d .
C23 C -0.0698(2) -0.2075(2) 0.30626(14) 0.0190(8) Uani 1 1 d .
H13 H -0.0702 -0.2828 0.3070 0.023 Uiso 1 1 calc R
C24 C 0.0202(2) -0.1386(2) 0.26573(14) 0.0185(8) Uani 1 1 d .
C25 C -0.0713(2) 0.1338(2) 0.30347(14) 0.0176(8) Uani 1 1 d .
H14 H 0.0020 0.1645 0.2734 0.021 Uiso 1 1 calc R
C26 C -0.2578(2) -0.2515(2) 0.39041(14) 0.0171(8) Uani 1 1 d .
C27 C 0.1137(3) -0.1835(2) 0.22224(15) 0.0233(9) Uani 1 1 d .
H15 H 0.1653 -0.1173 0.2003 0.028 Uiso 1 1 calc R
Si1 Si -0.04355(8) 0.15239(8) 0.38115(5) 0.0257(3) Uani 1 1 d .
Si2 Si -0.18466(8) 0.21165(8) 0.26099(5) 0.0332(3) Uani 1 1 d .
Si3 Si -0.35126(8) -0.19583(8) 0.45622(4) 0.0251(3) Uani 1 1 d .
Si4 Si -0.35647(8) -0.28117(7) 0.33678(4) 0.0235(2) Uani 1 1 d .
Si5 Si -0.18532(8) -0.38109(8) 0.43400(5) 0.0266(3) Uani 1 1 d .
Si6 Si 0.21436(8) -0.28097(8) 0.26656(5) 0.0297(3) Uani 1 1 d .
Si7 Si 0.05830(8) -0.21270(8) 0.15376(5) 0.0296(3) Uani 1 1 d .
C28 C -0.1795(3) 0.1574(3) 0.43991(16) 0.0454(11) Uani 1 1 d .
H16 H -0.2201 0.0857 0.4538 0.068 Uiso 1 1 calc R
H17 H -0.2299 0.2136 0.4197 0.068 Uiso 1 1 calc R
H18 H -0.1595 0.1756 0.4769 0.068 Uiso 1 1 calc R
C29 C 0.0405(3) 0.2844(2) 0.36290(15) 0.0311(9) Uani 1 1 d .
H19 H 0.0509 0.2986 0.4028 0.047 Uiso 1 1 calc R
H20 H -0.0019 0.3446 0.3394 0.047 Uiso 1 1 calc R
H21 H 0.1164 0.2793 0.3369 0.047 Uiso 1 1 calc R
C30 C 0.0479(3) 0.0377(2) 0.41585(15) 0.0330(9) Uani 1 1 d .
H22 H 0.1185 0.0362 0.3847 0.049 Uiso 1 1 calc R
H23 H 0.0045 -0.0321 0.4267 0.049 Uiso 1 1 calc R
H24 H 0.0689 0.0488 0.4544 0.049 Uiso 1 1 calc R
C31 C -0.1575(3) 0.1906(3) 0.17907(17) 0.0562(12) Uani 1 1 d .
H25 H -0.1724 0.1132 0.1824 0.084 Uiso 1 1 calc R
H26 H -0.0768 0.2109 0.1586 0.084 Uiso 1 1 calc R
H27 H -0.2092 0.2366 0.1535 0.084 Uiso 1 1 calc R
C32 C -0.3353(3) 0.1664(3) 0.29681(19) 0.0569(13) Uani 1 1 d .
H28 H -0.3546 0.1789 0.3391 0.085 Uiso 1 1 calc R
H29 H -0.3445 0.0879 0.3008 0.085 Uiso 1 1 calc R
H30 H -0.3872 0.2081 0.2696 0.085 Uiso 1 1 calc R
C33 C -0.1673(3) 0.3610(2) 0.25277(17) 0.0355(10) Uani 1 1 d .
H31 H -0.2140 0.4029 0.2225 0.053 Uiso 1 1 calc R
H32 H -0.0856 0.3837 0.2372 0.053 Uiso 1 1 calc R
H33 H -0.1932 0.3751 0.2944 0.053 Uiso 1 1 calc R
C34 C -0.4234(3) -0.0612(3) 0.43181(17) 0.0430(11) Uani 1 1 d .
H34 H -0.4959 -0.0615 0.4619 0.065 Uiso 1 1 calc R
H35 H -0.4402 -0.0502 0.3889 0.065 Uiso 1 1 calc R
H36 H -0.3719 -0.0016 0.4318 0.065 Uiso 1 1 calc R
C35 C -0.2603(3) -0.1774(3) 0.51343(16) 0.0417(11) Uani 1 1 d .
H37 H -0.3047 -0.1399 0.5429 0.063 Uiso 1 1 calc R
H38 H -0.1906 -0.1333 0.4898 0.063 Uiso 1 1 calc R
H39 H -0.2379 -0.2494 0.5375 0.063 Uiso 1 1 calc R
C36 C -0.4801(3) -0.2871(3) 0.50274(15) 0.0354(10) Uani 1 1 d .
H40 H -0.4581 -0.3642 0.5105 0.053 Uiso 1 1 calc R
H41 H -0.5430 -0.2744 0.4783 0.053 Uiso 1 1 calc R
H42 H -0.5061 -0.2704 0.5436 0.053 Uiso 1 1 calc R
C37 C -0.4364(3) -0.1567(3) 0.30299(17) 0.0447(11) Uani 1 1 d .
H43 H -0.3818 -0.0941 0.2841 0.067 Uiso 1 1 calc R
H44 H -0.4943 -0.1408 0.3370 0.067 Uiso 1 1 calc R
H45 H -0.4752 -0.1698 0.2701 0.067 Uiso 1 1 calc R
C38 C -0.2803(3) -0.3206(3) 0.26489(15) 0.0342(10) Uani 1 1 d .
H46 H -0.3365 -0.3269 0.2384 0.051 Uiso 1 1 calc R
H47 H -0.2435 -0.3913 0.2782 0.051 Uiso 1 1 calc R
H48 H -0.2211 -0.2643 0.2403 0.051 Uiso 1 1 calc R
C39 C -0.4647(3) -0.3951(3) 0.37903(15) 0.0355(10) Uani 1 1 d .
H49 H -0.5157 -0.3751 0.4142 0.053 Uiso 1 1 calc R
H50 H -0.4242 -0.4621 0.3960 0.053 Uiso 1 1 calc R
H51 H -0.5109 -0.4079 0.3491 0.053 Uiso 1 1 calc R
C40 C -0.2693(3) -0.4652(3) 0.51190(16) 0.0426(11) Uani 1 1 d .
H52 H -0.2206 -0.5233 0.5319 0.064 Uiso 1 1 calc R
H53 H -0.3381 -0.4984 0.5045 0.064 Uiso 1 1 calc R
H54 H -0.2932 -0.4180 0.5401 0.064 Uiso 1 1 calc R
C41 C -0.0460(2) -0.3409(3) 0.45213(15) 0.0345(10) Uani 1 1 d .
H55 H -0.0236 -0.3996 0.4866 0.052 Uiso 1 1 calc R
H56 H -0.0561 -0.2731 0.4653 0.052 Uiso 1 1 calc R
H57 H 0.0146 -0.3291 0.4140 0.052 Uiso 1 1 calc R
C42 C -0.1568(3) -0.4880(3) 0.38950(16) 0.0371(10) Uani 1 1 d .
H58 H -0.1110 -0.4551 0.3470 0.056 Uiso 1 1 calc R
H59 H -0.2307 -0.5170 0.3853 0.056 Uiso 1 1 calc R
H60 H -0.1139 -0.5479 0.4129 0.056 Uiso 1 1 calc R
C43 C 0.2489(3) -0.2228(3) 0.32961(16) 0.0381(10) Uani 1 1 d .
H61 H 0.1769 -0.2115 0.3571 0.057 Uiso 1 1 calc R
H62 H 0.2911 -0.1524 0.3097 0.057 Uiso 1 1 calc R
H63 H 0.2970 -0.2739 0.3552 0.057 Uiso 1 1 calc R
C44 C 0.3501(3) -0.2886(3) 0.20804(16) 0.0391(10) Uani 1 1 d .
H64 H 0.4103 -0.3243 0.2312 0.059 Uiso 1 1 calc R
H65 H 0.3769 -0.2143 0.1827 0.059 Uiso 1 1 calc R
H66 H 0.3338 -0.3313 0.1797 0.059 Uiso 1 1 calc R
C45 C 0.1573(3) -0.4248(3) 0.30414(17) 0.0394(10) Uani 1 1 d .
H67 H 0.2164 -0.4691 0.3246 0.059 Uiso 1 1 calc R
H68 H 0.1379 -0.4559 0.2714 0.059 Uiso 1 1 calc R
H69 H 0.0877 -0.4249 0.3362 0.059 Uiso 1 1 calc R
C46 C 0.1800(3) -0.1945(3) 0.08368(15) 0.0467(12) Uani 1 1 d .
H70 H 0.1493 -0.2002 0.0465 0.070 Uiso 1 1 calc R
H71 H 0.2367 -0.2517 0.0936 0.070 Uiso 1 1 calc R
H72 H 0.2175 -0.1221 0.0743 0.070 Uiso 1 1 calc R
C47 C -0.0017(3) -0.3559(3) 0.17402(16) 0.0346(10) Uani 1 1 d .
H73 H -0.0459 -0.3761 0.2177 0.052 Uiso 1 1 calc R
H74 H 0.0620 -0.4065 0.1705 0.052 Uiso 1 1 calc R
H75 H -0.0527 -0.3602 0.1444 0.052 Uiso 1 1 calc R
C48 C -0.0527(3) -0.1095(3) 0.12967(16) 0.0393(10) Uani 1 1 d .
H76 H -0.0843 -0.1249 0.0950 0.059 Uiso 1 1 calc R
H77 H -0.0166 -0.0357 0.1151 0.059 Uiso 1 1 calc R
H78 H -0.1153 -0.1137 0.1662 0.059 Uiso 1 1 calc R
C49 C -0.2717(3) 0.6818(3) 0.06581(19) 0.0496(12) Uani 1 1 d .
H79 H -0.2496 0.6157 0.0930 0.059 Uiso 1 1 calc R
C50 C -0.3853(4) 0.7102(3) 0.07304(19) 0.0460(11) Uani 1 1 d .
H80 H -0.4415 0.6643 0.1053 0.055 Uiso 1 1 calc R
C51 C -0.4180(4) 0.8052(4) 0.0336(2) 0.0540(12) Uani 1 1 d .
H81 H -0.4973 0.8239 0.0378 0.065 Uiso 1 1 calc R
C52 C -0.3368(5) 0.8727(4) -0.0117(2) 0.0684(15) Uani 1 1 d .
H82 H -0.3594 0.9388 -0.0387 0.082 Uiso 1 1 calc R
C53 C -0.2211(5) 0.8445(4) -0.0182(2) 0.0647(16) Uani 1 1 d .
H83 H -0.1643 0.8923 -0.0490 0.078 Uiso 1 1 calc R
C54 C -0.1884(4) 0.7478(4) 0.0196(2) 0.0569(13) Uani 1 1 d .
H84 H -0.1099 0.7266 0.0141 0.068 Uiso 1 1 calc R
C55 C -0.0126(4) 0.4688(3) 0.06575(19) 0.0544(12) Uani 1 1 d .
H85 H -0.0213 0.4468 0.1109 0.065 Uiso 1 1 calc R
C56 C -0.0864(4) 0.4258(3) 0.0362(2) 0.0552(12) Uani 1 1 d .
H86 H -0.1463 0.3748 0.0612 0.066 Uiso 1 1 calc R
C57 C -0.0737(4) 0.4564(3) -0.0297(2) 0.0535(12) Uani 1 1 d .
H87 H -0.1241 0.4260 -0.0498 0.064 Uiso 1 1 calc R

loop_
_atom_site_aniso_label
_atom_site_aniso_U_11
_atom_site_aniso_U_22
_atom_site_aniso_U_33
_atom_site_aniso_U_23
_atom_site_aniso_U_13
_atom_site_aniso_U_12
P1 0.0268(6) 0.0333(6) 0.0263(6) -0.0047(5) -0.0026(5) -0.0087(5)
P2 0.0242(5) 0.0216(5) 0.0220(5) -0.0047(4) 0.0007(4) -0.0075(4)
C1 0.0213(19) 0.0209(19) 0.022(2) -0.0044(16) -0.0018(16) -0.0008(16)
C2 0.027(2) 0.023(2) 0.023(2) -0.0083(17) -0.0055(17) -0.0004(17)
C3 0.032(2) 0.027(2) 0.028(2) -0.0054(18) -0.0009(18) -0.0055(18)
C4 0.047(2) 0.023(2) 0.038(2) -0.0168(19) -0.006(2) 0.0073(19)
C5 0.035(2) 0.037(2) 0.038(2) -0.018(2) 0.001(2) 0.005(2)
C6 0.030(2) 0.030(2) 0.029(2) -0.0059(18) 0.0043(18) -0.0060(18)
C7 0.028(2) 0.025(2) 0.027(2) -0.0125(17) -0.0019(18) -0.0028(17)
C8 0.023(2) 0.027(2) 0.029(2) -0.0055(17) 0.0010(17) -0.0084(17)
C9 0.0201(19) 0.0231(19) 0.022(2) -0.0046(16) -0.0044(16) 0.0015(16)
C10 0.024(2) 0.022(2) 0.035(2) -0.0062(17) -0.0083(18) -0.0009(16)
C11 0.037(2) 0.025(2) 0.040(2) -0.0161(19) -0.009(2) -0.0005(18)
C12 0.031(2) 0.033(2) 0.033(2) -0.0182(19) -0.0047(19) 0.0048(18)
C13 0.0194(19) 0.028(2) 0.028(2) -0.0081(17) -0.0053(17) 0.0008(16)
C14 0.0172(19) 0.025(2) 0.027(2) -0.0088(17) -0.0072(17) 0.0049(16)
C15 0.026(2) 0.022(2) 0.022(2) -0.0072(16) -0.0002(17) -0.0021(16)
C16 0.034(2) 0.022(2) 0.019(2) -0.0041(16) 0.0016(17) -0.0062(17)
C17 0.032(2) 0.025(2) 0.030(2) -0.0047(18) -0.0092(19) -0.0006(19)
O1 0.0237(13) 0.0323(15) 0.0345(16) -0.0041(12) 0.0045(12) -0.0006(12)
O2 0.0278(14) 0.0209(14) 0.0326(15) -0.0055(11) -0.0013(12) -0.0001(11)
C18 0.028(2) 0.028(2) 0.023(2) -0.0042(18) -0.0035(18) -0.0064(18)
O3 0.0436(16) 0.0224(14) 0.0381(16) -0.0030(12) 0.0046(13) -0.0059(12)
C19 0.0147(17) 0.0177(18) 0.0167(18) -0.0062(15) -0.0046(15) -0.0014(14)
C20 0.0173(18) 0.0160(18) 0.0191(19) -0.0049(15) -0.0080(16) -0.0016(15)
C21 0.0122(17) 0.0205(19) 0.0193(19) -0.0078(15) 0.0002(15) -0.0006(15)
C22 0.0154(18) 0.0164(18) 0.0148(18) -0.0018(15) -0.0051(15) 0.0012(15)
C23 0.0225(19) 0.0150(18) 0.0201(19) -0.0057(15) -0.0034(16) -0.0010(15)
C24 0.0168(18) 0.0208(18) 0.0188(19) -0.0090(15) 0.0005(15) -0.0023(15)
C25 0.0130(17) 0.0132(17) 0.024(2) -0.0050(15) 0.0019(15) -0.0016(14)
C26 0.0157(18) 0.0154(18) 0.0174(19) -0.0033(15) 0.0021(15) -0.0022(15)
C27 0.0237(19) 0.0173(18) 0.027(2) -0.0088(16) 0.0049(17) -0.0075(16)
Si1 0.0310(6) 0.0217(6) 0.0258(6) -0.0114(5) -0.0006(5) -0.0032(5)
Si2 0.0309(6) 0.0185(6) 0.0512(7) -0.0044(5) -0.0179(5) 0.0012(5)
Si3 0.0228(6) 0.0271(6) 0.0241(6) -0.0099(5) 0.0036(5) -0.0044(5)
Si4 0.0215(5) 0.0227(6) 0.0259(6) -0.0076(5) -0.0010(5) -0.0070(4)
Si5 0.0226(6) 0.0228(6) 0.0275(6) 0.0014(5) 0.0004(5) 0.0004(5)
Si6 0.0213(6) 0.0263(6) 0.0404(7) -0.0124(5) 0.0016(5) 0.0010(5)
Si7 0.0358(6) 0.0270(6) 0.0251(6) -0.0114(5) 0.0036(5) -0.0038(5)
C28 0.052(3) 0.039(2) 0.042(3) -0.019(2) 0.014(2) -0.010(2)
C29 0.035(2) 0.028(2) 0.037(2) -0.0193(18) -0.0084(18) 0.0018(17)
C30 0.041(2) 0.030(2) 0.029(2) -0.0056(18) -0.0126(18) -0.0085(18)
C31 0.080(3) 0.036(3) 0.060(3) -0.006(2) -0.045(2) 0.010(2)
C32 0.035(2) 0.027(2) 0.103(4) 0.002(2) -0.027(2) -0.0019(19)
C33 0.030(2) 0.020(2) 0.054(3) -0.0053(19) -0.0125(19) 0.0081(17)
C34 0.038(2) 0.036(2) 0.049(3) -0.016(2) 0.012(2) 0.0023(19)
C35 0.041(2) 0.053(3) 0.034(2) -0.022(2) 0.002(2) -0.011(2)
C36 0.030(2) 0.042(2) 0.029(2) -0.0123(19) 0.0128(18) -0.0060(19)
C37 0.048(3) 0.041(2) 0.056(3) -0.017(2) -0.032(2) 0.007(2)
C38 0.031(2) 0.043(2) 0.032(2) -0.0168(19) -0.0036(18) -0.0114(19)
C39 0.030(2) 0.039(2) 0.036(2) -0.0141(19) 0.0057(19) -0.0173(18)
C40 0.034(2) 0.035(2) 0.044(3) 0.009(2) -0.002(2) 0.0075(19)
C41 0.029(2) 0.036(2) 0.032(2) 0.0011(18) -0.0054(18) 0.0049(18)
C42 0.027(2) 0.024(2) 0.053(3) -0.0039(19) 0.0007(19) 0.0037(17)
C43 0.023(2) 0.042(2) 0.051(3) -0.018(2) -0.0062(19) 0.0062(18)
C44 0.027(2) 0.032(2) 0.057(3) -0.017(2) 0.002(2) 0.0043(18)
C45 0.033(2) 0.030(2) 0.052(3) -0.007(2) -0.007(2) 0.0036(18)
C46 0.063(3) 0.046(3) 0.028(2) -0.019(2) 0.013(2) -0.008(2)
C47 0.035(2) 0.035(2) 0.037(2) -0.0193(19) 0.0003(19) -0.0010(18)
C48 0.054(3) 0.038(2) 0.027(2) -0.0100(19) -0.012(2) -0.003(2)
C49 0.042(3) 0.049(3) 0.051(3) 0.000(2) -0.009(2) -0.007(2)
C50 0.050(3) 0.039(3) 0.046(3) -0.011(2) -0.002(2) -0.007(2)
C51 0.070(3) 0.047(3) 0.059(3) -0.030(3) -0.023(3) 0.008(3)
C52 0.136(5) 0.034(3) 0.045(3) -0.014(2) -0.035(3) 0.001(3)
C53 0.094(4) 0.067(4) 0.032(3) -0.014(3) -0.005(3) -0.041(3)
C54 0.049(3) 0.080(4) 0.046(3) -0.026(3) -0.009(3) -0.012(3)
C55 0.083(3) 0.049(3) 0.034(3) -0.012(2) -0.018(3) 0.007(3)
C56 0.066(3) 0.053(3) 0.047(3) -0.014(2) -0.011(3) -0.007(2)
C57 0.069(3) 0.049(3) 0.051(3) -0.015(2) -0.032(3) 0.005(3)

loop_
_atom_type_symbol
_atom_type_description
_atom_type_scat_dispersion_real
_atom_type_scat_dispersion_imag
_atom_type_scat_source
C C 0.0033 0.0016 'International Tables Vol C Tables 4.2.6.8 and 6.1.1.4'
H H 0.0000 0.0000 'International Tables Vol C Tables 4.2.6.8 and 6.1.1.4'
O O 0.0106 0.0060 'International Tables Vol C Tables 4.2.6.8 and 6.1.1.4'
Si Si 0.0817 0.0704 'International Tables Vol C Tables 4.2.6.8 and 6.1.1.4'
P P 0.1023 0.0942 'International Tables Vol C Tables 4.2.6.8 and 6.1.1.4'

loop_
_geom_angle_atom_site_label_1
_geom_angle_atom_site_label_2
_geom_angle_atom_site_label_3
_geom_angle
_geom_angle_site_symmetry_1
C1 P1 P2 102.98(11) .
C19 P2 P1 103.57(10) .
C14 C1 C2 106.7(2) .
C14 C1 C15 104.1(2) .
C2 C1 C15 105.7(2) .
C14 C1 P1 111.2(2) .
C2 C1 P1 112.1(2) .
C15 C1 P1 116.3(2) .
C3 C2 C7 118.9(3) .
C3 C2 C1 127.3(3) .
C7 C2 C1 113.7(3) .
C4 C3 C2 120.1(3) .
C4 C3 H1 120.0 .
C2 C3 H1 120.0 .
C3 C4 C5 120.9(3) .
C3 C4 H2 119.6 .
C5 C4 H2 119.6 .
C6 C5 C4 119.5(3) .
C6 C5 H3 120.3 .
C4 C5 H3 120.3 .
C5 C6 C7 120.3(3) .
C5 C6 H4 119.9 .
C7 C6 H4 119.9 .
C6 C7 C2 120.3(3) .
C6 C7 C8 126.3(3) .
C2 C7 C8 113.3(3) .
C9 C8 C7 108.3(3) .
C9 C8 C16 107.7(3) .
C7 C8 C16 105.5(3) .
C9 C8 H5 111.7 .
C7 C8 H5 111.7 .
C16 C8 H5 111.7 .
C10 C9 C14 120.3(3) .
C10 C9 C8 126.0(3) .
C14 C9 C8 113.6(3) .
C9 C10 C11 120.0(3) .
C9 C10 H6 120.0 .
C11 C10 H6 120.0 .
C12 C11 C10 119.7(3) .
C12 C11 H7 120.2 .
C10 C11 H7 120.2 .
C11 C12 C13 121.0(3) .
C11 C12 H8 119.5 .
C13 C12 H8 119.5 .
C14 C13 C12 119.9(3) .
C14 C13 H9 120.1 .
C12 C13 H9 120.1 .
C13 C14 C9 119.1(3) .
C13 C14 C1 127.3(3) .
C9 C14 C1 113.4(3) .
C17 C15 C16 103.7(3) .
C17 C15 C1 111.3(3) .
C16 C15 C1 111.1(3) .
C17 C15 H10 110.2 .
C16 C15 H10 110.2 .
C1 C15 H10 110.2 .
C18 C16 C15 105.0(3) .
C18 C16 C8 111.0(3) .
C15 C16 C8 109.0(3) .
C18 C16 H11 110.6 .
C15 C16 H11 110.6 .
C8 C16 H11 110.6 .
O1 C17 O2 119.6(3) .
O1 C17 C15 130.4(3) .
O2 C17 C15 110.0(3) .
C17 O2 C18 111.1(3) .
O3 C18 O2 120.6(3) .
O3 C18 C16 129.4(3) .
O2 C18 C16 110.0(3) .
C20 C19 C24 119.9(3) .
C20 C19 P2 120.6(2) .
C24 C19 P2 118.8(2) .
C21 C20 C19 119.1(3) .
C21 C20 C25 119.1(3) .
C19 C20 C25 121.8(2) .
C22 C21 C20 123.2(3) .
C22 C21 H12 118.4 .
C20 C21 H12 118.4 .
C21 C22 C23 116.2(3) .
C21 C22 C26 123.4(3) .
C23 C22 C26 120.4(3) .
C24 C23 C22 123.1(3) .
C24 C23 H13 118.5 .
C22 C23 H13 118.5 .
C23 C24 C19 118.6(3) .
C23 C24 C27 120.4(3) .
C19 C24 C27 121.0(3) .
C20 C25 Si2 112.5(2) .
C20 C25 Si1 112.3(2) .
Si2 C25 Si1 122.43(16) .
C20 C25 H14 102.1 .
Si2 C25 H14 102.1 .
Si1 C25 H14 102.1 .
C22 C26 Si4 106.8(2) .
C22 C26 Si5 107.9(2) .
Si4 C26 Si5 112.92(15) .
C22 C26 Si3 114.3(2) .
Si4 C26 Si3 108.68(14) .
Si5 C26 Si3 106.41(15) .
C24 C27 Si7 112.6(2) .
C24 C27 Si6 113.7(2) .
Si7 C27 Si6 120.91(16) .
C24 C27 H15 102.1 .
Si7 C27 H15 102.1 .
Si6 C27 H15 102.1 .
C30 Si1 C29 108.35(15) .
C30 Si1 C28 110.42(15) .
C29 Si1 C28 108.44(14) .
C30 Si1 C25 107.89(14) .
C29 Si1 C25 108.01(14) .
C28 Si1 C25 113.58(15) .
C32 Si2 C33 109.54(15) .
C32 Si2 C25 115.67(15) .
C33 Si2 C25 109.73(15) .
C32 Si2 C31 106.52(18) .
C33 Si2 C31 108.42(16) .
C25 Si2 C31 106.67(15) .
C35 Si3 C34 104.94(17) .
C35 Si3 C36 108.27(15) .
C34 Si3 C36 100.51(15) .
C35 Si3 C26 109.82(14) .
C34 Si3 C26 118.60(15) .
C36 Si3 C26 113.81(13) .
C37 Si4 C39 108.19(16) .
C37 Si4 C38 103.64(16) .
C39 Si4 C38 104.87(14) .
C37 Si4 C26 111.03(15) .
C39 Si4 C26 113.11(14) .
C38 Si4 C26 115.30(14) .
C41 Si5 C40 105.60(16) .
C41 Si5 C42 109.17(15) .
C40 Si5 C42 100.46(15) .
C41 Si5 C26 109.47(14) .
C40 Si5 C26 116.88(14) .
C42 Si5 C26 114.54(15) .
C43 Si6 C45 108.82(16) .
C43 Si6 C44 110.06(15) .
C45 Si6 C44 106.75(15) .
C43 Si6 C27 107.53(15) .
C45 Si6 C27 115.67(15) .
C44 Si6 C27 107.95(15) .
C47 Si7 C48 111.36(15) .
C47 Si7 C46 107.77(15) .
C48 Si7 C46 107.47(16) .
C47 Si7 C27 112.30(15) .
C48 Si7 C27 108.32(15) .
C46 Si7 C27 109.51(15) .
Si1 C28 H16 109.5 .
Si1 C28 H17 109.5 .
H16 C28 H17 109.5 .
Si1 C28 H18 109.5 .
H16 C28 H18 109.5 .
H17 C28 H18 109.5 .
Si1 C29 H19 109.5 .
Si1 C29 H20 109.5 .
H19 C29 H20 109.5 .
Si1 C29 H21 109.5 .
H19 C29 H21 109.5 .
H20 C29 H21 109.5 .
Si1 C30 H22 109.5 .
Si1 C30 H23 109.5 .
H22 C30 H23 109.5 .
Si1 C30 H24 109.5 .
H22 C30 H24 109.5 .
H23 C30 H24 109.5 .
Si2 C31 H25 109.5 .
Si2 C31 H26 109.5 .
H25 C31 H26 109.5 .
Si2 C31 H27 109.5 .
H25 C31 H27 109.5 .
H26 C31 H27 109.5 .
Si2 C32 H28 109.5 .
Si2 C32 H29 109.5 .
H28 C32 H29 109.5 .
Si2 C32 H30 109.5 .
H28 C32 H30 109.5 .
H29 C32 H30 109.5 .
Si2 C33 H31 109.5 .
Si2 C33 H32 109.5 .
H31 C33 H32 109.5 .
Si2 C33 H33 109.5 .
H31 C33 H33 109.5 .
H32 C33 H33 109.5 .
Si3 C34 H34 109.5 .
Si3 C34 H35 109.5 .
H34 C34 H35 109.5 .
Si3 C34 H36 109.5 .
H34 C34 H36 109.5 .
H35 C34 H36 109.5 .
Si3 C35 H37 109.5 .
Si3 C35 H38 109.5 .
H37 C35 H38 109.5 .
Si3 C35 H39 109.5 .
H37 C35 H39 109.5 .
H38 C35 H39 109.5 .
Si3 C36 H40 109.5 .
Si3 C36 H41 109.5 .
H40 C36 H41 109.5 .
Si3 C36 H42 109.5 .
H40 C36 H42 109.5 .
H41 C36 H42 109.5 .
Si4 C37 H43 109.5 .
Si4 C37 H44 109.5 .
H43 C37 H44 109.5 .
Si4 C37 H45 109.5 .
H43 C37 H45 109.5 .
H44 C37 H45 109.5 .
Si4 C38 H46 109.5 .
Si4 C38 H47 109.5 .
H46 C38 H47 109.5 .
Si4 C38 H48 109.5 .
H46 C38 H48 109.5 .
H47 C38 H48 109.5 .
Si4 C39 H49 109.5 .
Si4 C39 H50 109.5 .
H49 C39 H50 109.5 .
Si4 C39 H51 109.5 .
H49 C39 H51 109.5 .
H50 C39 H51 109.5 .
Si5 C40 H52 109.5 .
Si5 C40 H53 109.5 .
H52 C40 H53 109.5 .
Si5 C40 H54 109.5 .
H52 C40 H54 109.5 .
H53 C40 H54 109.5 .
Si5 C41 H55 109.5 .
Si5 C41 H56 109.5 .
H55 C41 H56 109.5 .
Si5 C41 H57 109.5 .
H55 C41 H57 109.5 .
H56 C41 H57 109.5 .
Si5 C42 H58 109.5 .
Si5 C42 H59 109.5 .
H58 C42 H59 109.5 .
Si5 C42 H60 109.5 .
H58 C42 H60 109.5 .
H59 C42 H60 109.5 .
Si6 C43 H61 109.5 .
Si6 C43 H62 109.5 .
H61 C43 H62 109.5 .
Si6 C43 H63 109.5 .
H61 C43 H63 109.5 .
H62 C43 H63 109.5 .
Si6 C44 H64 109.5 .
Si6 C44 H65 109.5 .
H64 C44 H65 109.5 .
Si6 C44 H66 109.5 .
H64 C44 H66 109.5 .
H65 C44 H66 109.5 .
Si6 C45 H67 109.5 .
Si6 C45 H68 109.5 .
H67 C45 H68 109.5 .
Si6 C45 H69 109.5 .
H67 C45 H69 109.5 .
H68 C45 H69 109.5 .
Si7 C46 H70 109.5 .
Si7 C46 H71 109.5 .
H70 C46 H71 109.5 .
Si7 C46 H72 109.5 .
H70 C46 H72 109.5 .
H71 C46 H72 109.5 .
Si7 C47 H73 109.5 .
Si7 C47 H74 109.5 .
H73 C47 H74 109.5 .
Si7 C47 H75 109.5 .
H73 C47 H75 109.5 .
H74 C47 H75 109.5 .
Si7 C48 H76 109.5 .
Si7 C48 H77 109.5 .
H76 C48 H77 109.5 .
Si7 C48 H78 109.5 .
H76 C48 H78 109.5 .
H77 C48 H78 109.5 .
C50 C49 C54 121.0(4) .
C50 C49 H79 119.5 .
C54 C49 H79 119.5 .
C49 C50 C51 119.8(4) .
C49 C50 H80 120.1 .
C51 C50 H80 120.1 .
C52 C51 C50 120.2(4) .
C52 C51 H81 119.9 .
C50 C51 H81 119.9 .
C51 C52 C53 119.8(5) .
C51 C52 H82 120.1 .
C53 C52 H82 120.1 .
C54 C53 C52 120.3(4) .
C54 C53 H83 119.9 .
C52 C53 H83 119.9 .
C53 C54 C49 118.9(4) .
C53 C54 H84 120.6 .
C49 C54 H84 120.6 .
C57 C55 C56 119.9(4) 2_565
C57 C55 H85 120.0 2_565
C56 C55 H85 120.0 .
C55 C56 C57 120.6(4) .
C55 C56 H86 119.7 .
C57 C56 H86 119.7 .
C55 C57 C56 119.5(4) 2_565
C55 C57 H87 120.3 2_565
C56 C57 H87 120.3 .

loop_
_geom_bond_atom_site_label_1
_geom_bond_atom_site_label_2
_geom_bond_distance
_geom_bond_site_symmetry_2
P1 C1 1.895(3) .
P1 P2 2.0278(13) .
P2 C19 1.845(3) .
C1 C14 1.530(4) .
C1 C2 1.540(4) .
C1 C15 1.585(4) .
C2 C3 1.388(4) .
C2 C7 1.406(4) .
C3 C4 1.377(4) .
C3 H1 0.9500 .
C4 C5 1.393(4) .
C4 H2 0.9500 .
C5 C6 1.375(4) .
C5 H3 0.9500 .
C6 C7 1.384(4) .
C6 H4 0.9500 .
C7 C8 1.512(4) .
C8 C9 1.508(4) .
C8 C16 1.554(4) .
C8 H5 1.0000 .
C9 C10 1.370(4) .
C9 C14 1.412(4) .
C10 C11 1.391(4) .
C10 H6 0.9500 .
C11 C12 1.372(4) .
C11 H7 0.9500 .
C12 C13 1.386(4) .
C12 H8 0.9500 .
C13 C14 1.379(4) .
C13 H9 0.9500 .
C15 C17 1.525(4) .
C15 C16 1.546(4) .
C15 H10 1.0000 .
C16 C18 1.505(4) .
C16 H11 1.0000 .
C17 O1 1.184(3) .
C17 O2 1.393(4) .
O2 C18 1.394(3) .
C18 O3 1.189(3) .
C19 C20 1.406(4) .
C19 C24 1.410(4) .
C20 C21 1.399(4) .
C20 C25 1.527(4) .
C21 C22 1.389(4) .
C21 H12 0.9500 .
C22 C23 1.413(4) .
C22 C26 1.555(4) .
C23 C24 1.397(4) .
C23 H13 0.9500 .
C24 C27 1.529(4) .
C25 Si2 1.878(3) .
C25 Si1 1.890(3) .
C25 H14 1.0000 .
C26 Si4 1.919(3) .
C26 Si5 1.929(3) .
C26 Si3 1.942(3) .
C27 Si7 1.886(3) .
C27 Si6 1.894(3) .
C27 H15 1.0000 .
Si1 C30 1.864(3) .
Si1 C29 1.870(3) .
Si1 C28 1.878(3) .
Si2 C32 1.836(3) .
Si2 C33 1.863(3) .
Si2 C31 1.878(4) .
Si3 C35 1.867(3) .
Si3 C34 1.874(3) .
Si3 C36 1.883(3) .
Si4 C37 1.863(3) .
Si4 C39 1.867(3) .
Si4 C38 1.867(3) .
Si5 C41 1.869(3) .
Si5 C40 1.873(3) .
Si5 C42 1.875(3) .
Si6 C43 1.860(3) .
Si6 C45 1.866(3) .
Si6 C44 1.880(3) .
Si7 C47 1.867(3) .
Si7 C48 1.867(4) .
Si7 C46 1.875(3) .
C28 H16 0.9800 .
C28 H17 0.9800 .
C28 H18 0.9800 .
C29 H19 0.9800 .
C29 H20 0.9800 .
C29 H21 0.9800 .
C30 H22 0.9800 .
C30 H23 0.9800 .
C30 H24 0.9800 .
C31 H25 0.9800 .
C31 H26 0.9800 .
C31 H27 0.9800 .
C32 H28 0.9800 .
C32 H29 0.9800 .
C32 H30 0.9800 .
C33 H31 0.9800 .
C33 H32 0.9800 .
C33 H33 0.9800 .
C34 H34 0.9800 .
C34 H35 0.9800 .
C34 H36 0.9800 .
C35 H37 0.9800 .
C35 H38 0.9800 .
C35 H39 0.9800 .
C36 H40 0.9800 .
C36 H41 0.9800 .
C36 H42 0.9800 .
C37 H43 0.9800 .
C37 H44 0.9800 .
C37 H45 0.9800 .
C38 H46 0.9800 .
C38 H47 0.9800 .
C38 H48 0.9800 .
C39 H49 0.9800 .
C39 H50 0.9800 .
C39 H51 0.9800 .
C40 H52 0.9800 .
C40 H53 0.9800 .
C40 H54 0.9800 .
C41 H55 0.9800 .
C41 H56 0.9800 .
C41 H57 0.9800 .
C42 H58 0.9800 .
C42 H59 0.9800 .
C42 H60 0.9800 .
C43 H61 0.9800 .
C43 H62 0.9800 .
C43 H63 0.9800 .
C44 H64 0.9800 .
C44 H65 0.9800 .
C44 H66 0.9800 .
C45 H67 0.9800 .
C45 H68 0.9800 .
C45 H69 0.9800 .
C46 H70 0.9800 .
C46 H71 0.9800 .
C46 H72 0.9800 .
C47 H73 0.9800 .
C47 H74 0.9800 .
C47 H75 0.9800 .
C48 H76 0.9800 .
C48 H77 0.9800 .
C48 H78 0.9800 .
C49 C50 1.365(5) .
C49 C54 1.380(5) .
C49 H79 0.9500 .
C50 C51 1.374(5) .
C50 H80 0.9500 .
C51 C52 1.366(5) .
C51 H81 0.9500 .
C52 C53 1.388(6) .
C52 H82 0.9500 .
C53 C54 1.373(6) .
C53 H83 0.9500 .
C54 H84 0.9500 .
C55 C57 1.377(5) 2_565
C55 C56 1.382(5) .
C55 H85 0.9500 .
C56 C57 1.386(5) .
C56 H86 0.9500 .
C57 C55 1.377(5) 2_565
C57 H87 0.9500 .

loop_
_geom_torsion_atom_site_label_1
_geom_torsion_atom_site_label_2
_geom_torsion_atom_site_label_3
_geom_torsion_atom_site_label_4
_geom_torsion
_geom_torsion_site_symmetry_1
_geom_torsion_site_symmetry_4
C1 P1 P2 C19 -177.31(15) . .
P2 P1 C1 C14 151.6(2) . .
P2 P1 C1 C2 -89.1(2) . .
P2 P1 C1 C15 32.8(2) . .
C14 C1 C2 C3 126.5(4) . .
C15 C1 C2 C3 -123.1(4) . .
P1 C1 C2 C3 4.6(5) . .
C14 C1 C2 C7 -53.4(4) . .
C15 C1 C2 C7 57.0(4) . .
P1 C1 C2 C7 -175.3(2) . .
C7 C2 C3 C4 0.7(5) . .
C1 C2 C3 C4 -179.2(3) . .
C2 C3 C4 C5 -1.9(6) . .
C3 C4 C5 C6 1.3(6) . .
C4 C5 C6 C7 0.6(6) . .
C5 C6 C7 C2 -1.8(5) . .
C5 C6 C7 C8 179.0(3) . .
C3 C2 C7 C6 1.1(5) . .
C1 C2 C7 C6 -178.9(3) . .
C3 C2 C7 C8 -179.6(3) . .
C1 C2 C7 C8 0.4(4) . .
C6 C7 C8 C9 -127.1(4) . .
C2 C7 C8 C9 53.7(4) . .
C6 C7 C8 C16 117.8(4) . .
C2 C7 C8 C16 -61.4(4) . .
C7 C8 C9 C10 128.8(3) . .
C16 C8 C9 C10 -117.5(3) . .
C7 C8 C9 C14 -53.8(4) . .
C16 C8 C9 C14 59.9(3) . .
C14 C9 C10 C11 0.4(5) . .
C8 C9 C10 C11 177.7(3) . .
C9 C10 C11 C12 -1.4(5) . .
C10 C11 C12 C13 0.9(5) . .
C11 C12 C13 C14 0.7(5) . .
C12 C13 C14 C9 -1.7(5) . .
C12 C13 C14 C1 -177.0(3) . .
C10 C9 C14 C13 1.2(5) . .
C8 C9 C14 C13 -176.4(3) . .
C10 C9 C14 C1 177.1(3) . .
C8 C9 C14 C1 -0.5(4) . .
C2 C1 C14 C13 -131.2(3) . .
C15 C1 C14 C13 117.2(3) . .
P1 C1 C14 C13 -8.8(4) . .
C2 C1 C14 C9 53.3(4) . .
C15 C1 C14 C9 -58.2(3) . .
P1 C1 C14 C9 175.8(2) . .
C14 C1 C15 C17 -55.4(3) . .
C2 C1 C15 C17 -167.6(2) . .
P1 C1 C15 C17 67.3(3) . .
C14 C1 C15 C16 59.6(3) . .
C2 C1 C15 C16 -52.6(3) . .
P1 C1 C15 C16 -177.8(2) . .
C17 C15 C16 C18 -3.9(4) . .
C1 C15 C16 C18 -123.5(3) . .
C17 C15 C16 C8 115.1(3) . .
C1 C15 C16 C8 -4.6(4) . .
C9 C8 C16 C18 60.9(3) . .
C7 C8 C16 C18 176.5(3) . .
C9 C8 C16 C15 -54.2(3) . .
C7 C8 C16 C15 61.3(3) . .
C16 C15 C17 O1 -177.8(4) . .
C1 C15 C17 O1 -58.3(5) . .
C16 C15 C17 O2 1.5(4) . .
C1 C15 C17 O2 121.0(3) . .
O1 C17 O2 C18 -178.9(3) . .
C15 C17 O2 C18 1.7(4) . .
C17 O2 C18 O3 176.5(3) . .
C17 O2 C18 C16 -4.4(4) . .
C15 C16 C18 O3 -175.9(4) . .
C8 C16 C18 O3 66.5(5) . .
C15 C16 C18 O2 5.2(4) . .
C8 C16 C18 O2 -112.5(3) . .
P1 P2 C19 C20 83.1(3) . .
P1 P2 C19 C24 -106.4(3) . .
C24 C19 C20 C21 1.3(5) . .
P2 C19 C20 C21 171.7(2) . .
C24 C19 C20 C25 179.7(3) . .
P2 C19 C20 C25 -10.0(4) . .
C19 C20 C21 C22 -1.1(5) . .
C25 C20 C21 C22 -179.5(3) . .
C20 C21 C22 C23 0.2(5) . .
C20 C21 C22 C26 -179.6(3) . .
C21 C22 C23 C24 0.4(5) . .
C26 C22 C23 C24 -179.8(3) . .
C22 C23 C24 C19 -0.1(5) . .
C22 C23 C24 C27 -178.2(3) . .
C20 C19 C24 C23 -0.7(5) . .
P2 C19 C24 C23 -171.3(2) . .
C20 C19 C24 C27 177.4(3) . .
P2 C19 C24 C27 6.8(4) . .
C21 C20 C25 Si2 -74.9(3) . .
C19 C20 C25 Si2 106.7(3) . .
C21 C20 C25 Si1 67.9(3) . .
C19 C20 C25 Si1 -110.5(3) . .
C21 C22 C26 Si4 105.4(3) . .
C23 C22 C26 Si4 -74.4(3) . .
C21 C22 C26 Si5 -132.9(3) . .
C23 C22 C26 Si5 47.3(3) . .
C21 C22 C26 Si3 -14.8(4) . .
C23 C22 C26 Si3 165.4(2) . .
C23 C24 C27 Si7 72.3(3) . .
C19 C24 C27 Si7 -105.7(3) . .
C23 C24 C27 Si6 -69.9(3) . .
C19 C24 C27 Si6 112.1(3) . .
C20 C25 Si1 C30 28.0(2) . .
Si2 C25 Si1 C30 166.51(16) . .
C20 C25 Si1 C29 144.9(2) . .
Si2 C25 Si1 C29 -76.56(19) . .
C20 C25 Si1 C28 -94.8(2) . .
Si2 C25 Si1 C28 43.8(2) . .
C20 C25 Si2 C32 64.2(3) . .
Si1 C25 Si2 C32 -74.3(2) . .
C20 C25 Si2 C33 -171.3(2) . .
Si1 C25 Si2 C33 50.2(2) . .
C20 C25 Si2 C31 -54.1(2) . .
Si1 C25 Si2 C31 167.46(17) . .
C22 C26 Si3 C35 -65.7(3) . .
Si4 C26 Si3 C35 175.18(15) . .
Si5 C26 Si3 C35 53.29(18) . .
C22 C26 Si3 C34 54.9(3) . .
Si4 C26 Si3 C34 -64.26(19) . .
Si5 C26 Si3 C34 173.86(15) . .
C22 C26 Si3 C36 172.8(2) . .
Si4 C26 Si3 C36 53.6(2) . .
Si5 C26 Si3 C36 -68.26(19) . .
C22 C26 Si4 C37 -67.8(2) . .
Si5 C26 Si4 C37 173.77(15) . .
Si3 C26 Si4 C37 55.94(18) . .
C22 C26 Si4 C39 170.4(2) . .
Si5 C26 Si4 C39 51.92(19) . .
Si3 C26 Si4 C39 -65.91(19) . .
C22 C26 Si4 C38 49.7(2) . .
Si5 C26 Si4 C38 -68.77(18) . .
Si3 C26 Si4 C38 173.40(14) . .
C22 C26 Si5 C41 35.6(2) . .
Si4 C26 Si5 C41 153.44(15) . .
Si3 C26 Si5 C41 -87.40(16) . .
C22 C26 Si5 C40 155.6(2) . .
Si4 C26 Si5 C40 -86.62(19) . .
Si3 C26 Si5 C40 32.5(2) . .
C22 C26 Si5 C42 -87.3(2) . .
Si4 C26 Si5 C42 30.46(19) . .
Si3 C26 Si5 C42 149.62(14) . .
C24 C27 Si6 C43 -41.6(2) . .
Si7 C27 Si6 C43 179.73(16) . .
C24 C27 Si6 C45 80.2(2) . .
Si7 C27 Si6 C45 -58.4(2) . .
C24 C27 Si6 C44 -160.3(2) . .
Si7 C27 Si6 C44 61.0(2) . .
C24 C27 Si7 C47 -89.9(2) . .
Si6 C27 Si7 C47 49.2(2) . .
C24 C27 Si7 C48 33.5(2) . .
Si6 C27 Si7 C48 172.57(16) . .
C24 C27 Si7 C46 150.4(2) . .
Si6 C27 Si7 C46 -70.5(2) . .
C54 C49 C50 C51 0.6(6) . .
C49 C50 C51 C52 -1.7(6) . .
C50 C51 C52 C53 0.7(6) . .
C51 C52 C53 C54 1.6(7) . .
C52 C53 C54 C49 -2.7(6) . .
C50 C49 C54 C53 1.7(6) . .
C57 C55 C56 C57 0.7(7) 2_565 .
C55 C56 C57 C55 -0.7(7) . 2_565
